data_4105552
loop_
_publ_author_name
'Carl A. Laskowski'
'Alexander J. M. Miller'
'Gregory L. Hillhouse'
'Thomas R. Cundari'

_publ_section_title
;
 A Two-Coordinate Nickel Imido Complex That Effects C-H Amination
;
_journal_name_full 'Journal of the American Chemical Society'
_journal_page_first 771
_journal_page_last 773
_journal_paper_doi 10.1021/ja1101213
_journal_volume 133
_journal_year 2011
_chemical_formula_sum 'C87 H80 N2 Ni'
_chemical_formula_weight 1212.24
_chemical_name_systematic
; 
 ? 
;
_space_group_IT_number 2
_symmetry_cell_setting triclinic
_symmetry_space_group_name_Hall '-P 1'
_symmetry_space_group_name_H-M 'P -1'
_atom_sites_solution_hydrogens geom
_atom_sites_solution_primary direct
_atom_sites_solution_secondary difmap
_audit_creation_method SHELXL-97
_cell_angle_alpha 79.0740(10)
_cell_angle_beta 85.0950(10)
_cell_angle_gamma 89.2870(10)
_cell_formula_units_Z 2
_cell_length_a 10.9750(6)
_cell_length_b 16.0260(9)
_cell_length_c 19.3760(11)
_cell_measurement_reflns_used 32689
_cell_measurement_temperature 100(2)
_cell_measurement_theta_max 0.8222
_cell_measurement_theta_min 0.9352
_cell_volume 3333.9(3)
_computing_cell_refinement 'Bruker SAINT'
_computing_data_collection 'Bruker APEX2'
_computing_data_reduction 'Bruker SAINT'
_computing_molecular_graphics 'Bruker SHELXTL'
_computing_publication_material 'Bruker SHELXTL'
_computing_structure_refinement 'SHELXL-97 (Sheldrick, 2008)'
_computing_structure_solution 'SHELXS-97 (Sheldrick, 2008)'
_diffrn_ambient_temperature 100(2)
_diffrn_measured_fraction_theta_full 0.998
_diffrn_measured_fraction_theta_max 0.998
_diffrn_measurement_device_type 'Bruker APEX-II CCD'
_diffrn_measurement_method '\f and \w scans'
_diffrn_radiation_monochromator graphite
_diffrn_radiation_source 'fine-focus sealed tube'
_diffrn_radiation_type MoK\a
_diffrn_radiation_wavelength 0.71073
_diffrn_reflns_av_R_equivalents 0.0392
_diffrn_reflns_av_sigmaI/netI 0.0376
_diffrn_reflns_limit_h_max 13
_diffrn_reflns_limit_h_min -13
_diffrn_reflns_limit_k_max 19
_diffrn_reflns_limit_k_min -19
_diffrn_reflns_limit_l_max 23
_diffrn_reflns_limit_l_min -23
_diffrn_reflns_number 32689
_diffrn_reflns_theta_full 25.00
_diffrn_reflns_theta_max 25.00
_diffrn_reflns_theta_min 1.83
_exptl_absorpt_coefficient_mu 0.340
_exptl_absorpt_correction_T_max 0.9352
_exptl_absorpt_correction_T_min 0.8222
_exptl_absorpt_correction_type psi-scan
_exptl_absorpt_process_details 'Norton et. al.'
_exptl_crystal_colour yellow
_exptl_crystal_density_diffrn 1.208
_exptl_crystal_description block
_exptl_crystal_F_000 1288
_exptl_crystal_size_max 0.60
_exptl_crystal_size_mid 0.20
_exptl_crystal_size_min 0.20
_refine_diff_density_max 0.517
_refine_diff_density_min -0.223
_refine_diff_density_rms 0.048
_refine_ls_extinction_method none
_refine_ls_goodness_of_fit_ref 1.097
_refine_ls_hydrogen_treatment constr
_refine_ls_matrix_type full
_refine_ls_number_parameters 815
_refine_ls_number_reflns 11703
_refine_ls_number_restraints 0
_refine_ls_restrained_S_all 1.097
_refine_ls_R_factor_all 0.0410
_refine_ls_R_factor_gt 0.0360
_refine_ls_shift/su_max 0.002
_refine_ls_shift/su_mean 0.000
_refine_ls_structure_factor_coef Fsqd
_refine_ls_weighting_details 'calc w=1/[\s^2^(Fo^2^)+(0.0578P)^2^+0.0000P] where P=(Fo^2^+2Fc^2^)/3'
_refine_ls_weighting_scheme calc
_refine_ls_wR_factor_gt 0.0967
_refine_ls_wR_factor_ref 0.0988
_reflns_number_gt 10192
_reflns_number_total 11703
_reflns_threshold_expression >2sigma(I)
_cod_data_source_file ja1101213_si_002_3.cif
_cod_data_source_block 6
_cod_database_code 4105552

loop_
_symmetry_equiv_pos_as_xyz
'x, y, z'
'-x, -y, -z'

loop_
_atom_site_label
_atom_site_type_symbol
_atom_site_fract_x
_atom_site_fract_y
_atom_site_fract_z
_atom_site_U_iso_or_equiv
_atom_site_adp_type
_atom_site_occupancy
_atom_site_symmetry_multiplicity
_atom_site_calc_flag
_atom_site_refinement_flags
Ni1 Ni 0.518948(17) 0.814236(12) 0.724817(10) 0.01812(7) Uani 1 1 d .
C1 C 0.67732(13) 0.77369(9) 0.74876(8) 0.0162(3) Uani 1 1 d .
N1 N 0.71753(11) 0.74276(7) 0.81420(6) 0.0150(3) Uani 1 1 d .
N2 N 0.78060(11) 0.76941(8) 0.70429(6) 0.0162(3) Uani 1 1 d .
C2 C 0.83981(13) 0.71942(9) 0.80929(8) 0.0183(3) Uani 1 1 d .
H2A H 0.8861 0.6953 0.8473 0.022 Uiso 1 1 calc R
C16 C 0.67617(13) 0.78906(9) 0.92763(8) 0.0167(3) Uani 1 1 d .
C15 C 0.60538(13) 0.78118(9) 0.99191(8) 0.0179(3) Uani 1 1 d .
H15A H 0.6242 0.8163 1.0240 0.021 Uiso 1 1 calc R
C14 C 0.50906(13) 0.72438(9) 1.01083(8) 0.0170(3) Uani 1 1 d .
C13 C 0.48288(13) 0.67309(9) 0.96339(8) 0.0179(3) Uani 1 1 d .
H13A H 0.4172 0.6336 0.9757 0.021 Uiso 1 1 calc R
C11 C 0.64589(13) 0.73719(9) 0.88094(8) 0.0159(3) Uani 1 1 d .
C12 C 0.54971(13) 0.67804(9) 0.89889(8) 0.0165(3) Uani 1 1 d .
C129 C 0.29770(15) 0.62513(11) 0.83827(9) 0.0263(4) Uani 1 1 d .
H12A H 0.3101 0.6807 0.8110 0.032 Uiso 1 1 calc R
C128 C 0.39720(14) 0.57877(10) 0.86392(8) 0.0193(3) Uani 1 1 d .
C126 C 0.79338(15) 0.46792(10) 0.89196(10) 0.0280(4) Uani 1 1 d .
H12B H 0.8488 0.4539 0.9274 0.034 Uiso 1 1 calc R
C125 C 0.80076(15) 0.42678(10) 0.83551(10) 0.0300(4) Uani 1 1 d .
H12C H 0.8614 0.3846 0.8318 0.036 Uiso 1 1 calc R
C124 C 0.71931(16) 0.44722(10) 0.78426(9) 0.0286(4) Uani 1 1 d .
H12D H 0.7235 0.4188 0.7453 0.034 Uiso 1 1 calc R
C122 C 0.62389(14) 0.55171(9) 0.84582(8) 0.0187(3) Uani 1 1 d .
C121 C 0.52443(13) 0.61848(9) 0.84901(8) 0.0178(3) Uani 1 1 d .
H12E H 0.5268 0.6545 0.8007 0.021 Uiso 1 1 calc R
C123 C 0.63186(15) 0.50894(10) 0.78957(8) 0.0241(4) Uani 1 1 d .
H12F H 0.5762 0.5224 0.7542 0.029 Uiso 1 1 calc R
C127 C 0.70505(14) 0.53007(10) 0.89732(9) 0.0231(4) Uani 1 1 d .
H12G H 0.7004 0.5579 0.9366 0.028 Uiso 1 1 calc R
C130 C 0.18068(16) 0.59169(13) 0.85180(10) 0.0351(4) Uani 1 1 d .
H13B H 0.1135 0.6243 0.8339 0.042 Uiso 1 1 calc R
C133 C 0.37655(15) 0.49783(10) 0.90384(9) 0.0260(4) Uani 1 1 d .
H13C H 0.4434 0.4653 0.9222 0.031 Uiso 1 1 calc R
C141 C 0.43527(14) 0.71685(10) 1.08111(8) 0.0226(4) Uani 1 1 d .
H14A H 0.4729 0.7518 1.1099 0.034 Uiso 1 1 calc R
H14B H 0.4333 0.6574 1.1055 0.034 Uiso 1 1 calc R
H14C H 0.3516 0.7364 1.0736 0.034 Uiso 1 1 calc R
C168 C 0.75949(14) 0.93028(9) 0.94378(8) 0.0187(3) Uani 1 1 d .
C161 C 0.78504(13) 0.85061(9) 0.91158(8) 0.0177(3) Uani 1 1 d .
H16A H 0.7966 0.8695 0.8592 0.021 Uiso 1 1 calc R
C162 C 0.90238(14) 0.80631(9) 0.93519(8) 0.0180(3) Uani 1 1 d .
C167 C 1.01174(14) 0.82366(10) 0.89293(9) 0.0230(4) Uani 1 1 d .
H16B H 1.0123 0.8624 0.8492 0.028 Uiso 1 1 calc R
C165 C 1.12060(15) 0.72888(11) 0.97732(10) 0.0298(4) Uani 1 1 d .
H16C H 1.1946 0.7023 0.9916 0.036 Uiso 1 1 calc R
C169 C 0.65905(15) 0.98052(10) 0.92484(9) 0.0247(4) Uani 1 1 d .
H16D H 0.6101 0.9665 0.8905 0.030 Uiso 1 1 calc R
C163 C 0.90471(15) 0.75001(10) 0.99891(8) 0.0228(4) Uani 1 1 d .
H16E H 0.8312 0.7376 1.0286 0.027 Uiso 1 1 calc R
C164 C 1.01296(15) 0.71147(10) 1.01989(9) 0.0273(4) Uani 1 1 d .
H16F H 1.0130 0.6730 1.0637 0.033 Uiso 1 1 calc R
C166 C 1.11965(15) 0.78517(11) 0.91393(9) 0.0286(4) Uani 1 1 d .
H16G H 1.1935 0.7976 0.8845 0.034 Uiso 1 1 calc R
C170 C 0.62898(15) 1.05028(10) 0.95486(9) 0.0283(4) Uani 1 1 d .
H17A H 0.5595 1.0834 0.9414 0.034 Uiso 1 1 calc R
C173 C 0.83158(15) 0.95415(10) 0.99212(8) 0.0238(4) Uani 1 1 d .
H17B H 0.9023 0.9220 1.0048 0.029 Uiso 1 1 calc R
C3 C 0.88003(14) 0.73723(9) 0.74120(8) 0.0184(3) Uani 1 1 d .
H3A H 0.9608 0.7295 0.7216 0.022 Uiso 1 1 calc R
C26 C 0.80179(13) 0.72701(10) 0.58884(8) 0.0191(3) Uani 1 1 d .
C22 C 0.77642(13) 0.87680(10) 0.59530(8) 0.0197(3) Uani 1 1 d .
C24 C 0.79185(15) 0.83287(10) 0.48121(8) 0.0237(4) Uani 1 1 d .
C25 C 0.80267(14) 0.74967(10) 0.51558(8) 0.0232(4) Uani 1 1 d .
H25A H 0.8110 0.7062 0.4883 0.028 Uiso 1 1 calc R
C23 C 0.78092(14) 0.89586(10) 0.52210(8) 0.0231(4) Uani 1 1 d .
H23A H 0.7764 0.9536 0.4992 0.028 Uiso 1 1 calc R
C21 C 0.78597(13) 0.79126(10) 0.62829(8) 0.0181(3) Uani 1 1 d .
C263 C 0.65686(15) 0.54283(10) 0.59638(8) 0.0246(4) Uani 1 1 d .
H26A H 0.6054 0.5624 0.6319 0.029 Uiso 1 1 calc R
C262 C 0.77660(14) 0.57164(9) 0.58215(8) 0.0198(3) Uani 1 1 d .
C269 C 1.05244(14) 0.67636(10) 0.60296(8) 0.0226(4) Uani 1 1 d .
H26B H 1.0330 0.7255 0.5699 0.027 Uiso 1 1 calc R
C267 C 0.84918(15) 0.54289(10) 0.52936(8) 0.0236(4) Uani 1 1 d .
H26C H 0.9315 0.5619 0.5190 0.028 Uiso 1 1 calc R
C261 C 0.82493(14) 0.63499(9) 0.62299(8) 0.0192(3) Uani 1 1 d .
H26D H 0.7788 0.6247 0.6706 0.023 Uiso 1 1 calc R
C266 C 0.80358(15) 0.48690(11) 0.49145(9) 0.0278(4) Uani 1 1 d .
H26E H 0.8542 0.4686 0.4549 0.033 Uiso 1 1 calc R
C271 C 1.20263(16) 0.59062(11) 0.66660(9) 0.0294(4) Uani 1 1 d .
H27A H 1.2847 0.5815 0.6783 0.035 Uiso 1 1 calc R
C273 C 0.99217(15) 0.54681(11) 0.68095(8) 0.0256(4) Uani 1 1 d .
H27B H 0.9307 0.5065 0.7019 0.031 Uiso 1 1 calc R
C264 C 0.61125(16) 0.48569(11) 0.55937(9) 0.0306(4) Uani 1 1 d .
H26F H 0.5294 0.4657 0.5702 0.037 Uiso 1 1 calc R
C268 C 0.96018(14) 0.61951(10) 0.63460(8) 0.0196(3) Uani 1 1 d .
C272 C 1.11148(16) 0.53228(11) 0.69703(9) 0.0308(4) Uani 1 1 d .
H27C H 1.1315 0.4823 0.7289 0.037 Uiso 1 1 calc R
C270 C 1.17243(15) 0.66202(11) 0.61919(9) 0.0259(4) Uani 1 1 d .
H27D H 1.2344 0.7016 0.5975 0.031 Uiso 1 1 calc R
C265 C 0.68476(16) 0.45766(11) 0.50667(9) 0.0302(4) Uani 1 1 d .
H26G H 0.6536 0.4186 0.4812 0.036 Uiso 1 1 calc R
C228 C 0.71540(15) 1.02931(10) 0.59989(8) 0.0216(3) Uani 1 1 d .
C222 C 0.88431(14) 0.95799(9) 0.67230(8) 0.0206(3) Uani 1 1 d .
C225 C 1.09621(16) 0.98407(10) 0.73566(9) 0.0290(4) Uani 1 1 d .
H22A H 1.1683 0.9930 0.7571 0.035 Uiso 1 1 calc R
C223 C 0.88018(15) 1.00024(10) 0.72911(8) 0.0243(4) Uani 1 1 d .
H22B H 0.8040 1.0200 0.7468 0.029 Uiso 1 1 calc R
C226 C 1.10197(15) 0.94136(11) 0.68014(9) 0.0296(4) Uani 1 1 d .
H22C H 1.1780 0.9201 0.6638 0.036 Uiso 1 1 calc R
C224 C 0.98531(16) 1.01377(10) 0.75997(9) 0.0285(4) Uani 1 1 d .
H22D H 0.9812 1.0436 0.7980 0.034 Uiso 1 1 calc R
C227 C 0.99683(15) 0.92930(10) 0.64793(9) 0.0252(4) Uani 1 1 d .
H22E H 1.0020 0.9011 0.6088 0.030 Uiso 1 1 calc R
C221 C 0.76620(14) 0.94633(9) 0.63915(8) 0.0204(3) Uani 1 1 d .
H22F H 0.7042 0.9255 0.6794 0.024 Uiso 1 1 calc R
C229 C 0.78256(16) 1.10382(11) 0.58175(9) 0.0293(4) Uani 1 1 d .
H22G H 0.8650 1.1043 0.5931 0.035 Uiso 1 1 calc R
C233 C 0.59540(15) 1.03045(11) 0.58184(9) 0.0282(4) Uani 1 1 d .
H23B H 0.5478 0.9799 0.5939 0.034 Uiso 1 1 calc R
C33 C 0.50748(14) 0.89929(10) 0.78756(9) 0.0233(4) Uani 1 1 d .
H33A H 0.4951 0.8769 0.8389 0.028 Uiso 1 1 calc R
H33B H 0.5647 0.9481 0.7749 0.028 Uiso 1 1 calc R
C31 C 0.49093(14) 0.73543(10) 0.65929(8) 0.0239(4) Uani 1 1 d .
H31A H 0.5442 0.7431 0.6146 0.029 Uiso 1 1 calc R
H31B H 0.4740 0.6752 0.6810 0.029 Uiso 1 1 calc R
C32 C 0.39421(15) 0.79205(11) 0.66240(9) 0.0253(4) Uani 1 1 d .
H32A H 0.3153 0.7679 0.6858 0.030 Uiso 1 1 calc R
H32B H 0.3854 0.8357 0.6196 0.030 Uiso 1 1 calc R
C241 C 0.79405(18) 0.85411(11) 0.40212(9) 0.0354(4) Uani 1 1 d .
H24A H 0.7605 0.8063 0.3848 0.053 Uiso 1 1 calc R
H24B H 0.8785 0.8650 0.3818 0.053 Uiso 1 1 calc R
H24C H 0.7446 0.9049 0.3882 0.053 Uiso 1 1 calc R
C34 C 0.40478(15) 0.90299(10) 0.74971(9) 0.0253(4) Uani 1 1 d .
H34A H 0.3963 0.9542 0.7129 0.030 Uiso 1 1 calc R
H34B H 0.3267 0.8830 0.7769 0.030 Uiso 1 1 calc R
C132 C 0.25897(17) 0.46406(12) 0.91716(10) 0.0343(4) Uani 1 1 d .
H13D H 0.2461 0.4084 0.9442 0.041 Uiso 1 1 calc R
C131 C 0.16118(17) 0.51089(13) 0.89137(10) 0.0378(5) Uani 1 1 d .
H13E H 0.0808 0.4879 0.9007 0.045 Uiso 1 1 calc R
C231 C 0.61220(18) 1.17808(11) 0.52929(9) 0.0338(4) Uani 1 1 d .
H23C H 0.5773 1.2288 0.5053 0.041 Uiso 1 1 calc R
C232 C 0.54394(17) 1.10416(12) 0.54645(9) 0.0338(4) Uani 1 1 d .
H23D H 0.4621 1.1037 0.5341 0.041 Uiso 1 1 calc R
C230 C 0.73079(18) 1.17809(11) 0.54700(9) 0.0359(4) Uani 1 1 d .
H23E H 0.7777 1.2290 0.5355 0.043 Uiso 1 1 calc R
C171 C 0.69954(16) 1.07218(10) 1.00442(9) 0.0286(4) Uani 1 1 d .
H17C H 0.6780 1.1195 1.0259 0.034 Uiso 1 1 calc R
C172 C 0.80160(16) 1.02461(10) 1.02229(9) 0.0296(4) Uani 1 1 d .
H17D H 0.8518 1.0401 1.0555 0.036 Uiso 1 1 calc R
C998 C 0.07346(17) 0.72221(11) 0.30079(9) 0.0322(4) Uani 1 1 d .
C886 C 0.68076(17) 0.74388(12) 0.19294(10) 0.0354(4) Uani 1 1 d .
H88A H 0.7292 0.7085 0.1674 0.042 Uiso 1 1 calc R
C993 C -0.01482(17) 0.73651(11) 0.25257(10) 0.0339(4) Uani 1 1 d .
H99A H -0.0959 0.7163 0.2665 0.041 Uiso 1 1 calc R
C996 C 0.21897(18) 0.79716(12) 0.21069(10) 0.0375(5) Uani 1 1 d .
H99B H 0.2996 0.8181 0.1965 0.045 Uiso 1 1 calc R
C887 C 0.68095(19) 0.83168(13) 0.16831(11) 0.0423(5) Uani 1 1 d .
H88B H 0.7304 0.8554 0.1267 0.051 Uiso 1 1 calc R
C994 C 0.01437(17) 0.77991(11) 0.18451(10) 0.0349(4) Uani 1 1 d .
H99C H -0.0466 0.7889 0.1519 0.042 Uiso 1 1 calc R
C995 C 0.13117(18) 0.81018(12) 0.16356(10) 0.0377(5) Uani 1 1 d .
H99D H 0.1508 0.8399 0.1167 0.045 Uiso 1 1 calc R
C997 C 0.19056(17) 0.75361(11) 0.27877(10) 0.0349(4) Uani 1 1 d .
H99E H 0.2521 0.7450 0.3110 0.042 Uiso 1 1 calc R
C888 C 0.61177(17) 0.70783(12) 0.25347(10) 0.0369(4) Uani 1 1 d .
C889 C 0.6127(2) 0.61373(13) 0.28025(12) 0.0514(6) Uani 1 1 d .
H88C H 0.6425 0.5849 0.2418 0.077 Uiso 1 1 calc R
H88D H 0.5295 0.5941 0.2978 0.077 Uiso 1 1 calc R
H88E H 0.6666 0.6007 0.3186 0.077 Uiso 1 1 calc R
C999 C 0.0420(2) 0.67498(13) 0.37520(10) 0.0480(5) Uani 1 1 d .
H99F H -0.0312 0.6401 0.3766 0.072 Uiso 1 1 calc R
H99G H 0.0264 0.7159 0.4066 0.072 Uiso 1 1 calc R
H99H H 0.1105 0.6383 0.3907 0.072 Uiso 1 1 calc R
C885 C 0.6111(2) 0.88314(14) 0.20330(12) 0.0494(6) Uani 1 1 d .
H88F H 0.6105 0.9427 0.1860 0.059 Uiso 1 1 calc R
C883 C 0.54156(19) 0.76130(15) 0.28946(11) 0.0479(5) Uani 1 1 d .
H88G H 0.4937 0.7379 0.3317 0.058 Uiso 1 1 calc R
C884 C 0.5403(2) 0.84813(16) 0.26462(13) 0.0579(6) Uani 1 1 d .
H88H H 0.4911 0.8838 0.2895 0.069 Uiso 1 1 calc R

loop_
_atom_site_aniso_label
_atom_site_aniso_U_11
_atom_site_aniso_U_22
_atom_site_aniso_U_33
_atom_site_aniso_U_23
_atom_site_aniso_U_13
_atom_site_aniso_U_12
Ni1 0.01765(12) 0.01847(12) 0.01903(12) -0.00486(8) -0.00325(8) 0.00085(8)
C1 0.0202(8) 0.0108(7) 0.0182(8) -0.0045(6) -0.0008(6) -0.0029(6)
N1 0.0159(6) 0.0134(6) 0.0166(6) -0.0047(5) -0.0016(5) 0.0000(5)
N2 0.0173(7) 0.0161(7) 0.0160(7) -0.0053(5) -0.0012(5) -0.0010(5)
C2 0.0187(8) 0.0166(8) 0.0219(8) -0.0083(6) -0.0043(6) 0.0017(6)
C16 0.0191(8) 0.0117(7) 0.0188(8) -0.0010(6) -0.0037(6) 0.0014(6)
C15 0.0232(8) 0.0147(8) 0.0172(8) -0.0063(6) -0.0032(6) 0.0033(6)
C14 0.0185(8) 0.0142(8) 0.0180(8) -0.0023(6) -0.0022(6) 0.0045(6)
C13 0.0160(8) 0.0147(8) 0.0218(8) -0.0006(6) -0.0020(6) 0.0003(6)
C11 0.0182(8) 0.0133(7) 0.0162(8) -0.0024(6) -0.0020(6) 0.0035(6)
C12 0.0180(8) 0.0127(7) 0.0191(8) -0.0024(6) -0.0045(6) 0.0026(6)
C129 0.0258(9) 0.0281(9) 0.0269(9) -0.0092(7) -0.0038(7) 0.0011(7)
C128 0.0220(8) 0.0205(8) 0.0177(8) -0.0095(6) -0.0014(6) -0.0032(7)
C126 0.0240(9) 0.0183(9) 0.0390(10) 0.0012(8) -0.0026(8) -0.0006(7)
C125 0.0266(9) 0.0163(8) 0.0426(11) -0.0006(8) 0.0110(8) 0.0037(7)
C124 0.0372(10) 0.0189(9) 0.0283(9) -0.0072(7) 0.0109(8) -0.0014(7)
C122 0.0193(8) 0.0124(8) 0.0237(8) -0.0028(6) 0.0017(6) -0.0038(6)
C121 0.0210(8) 0.0143(8) 0.0182(8) -0.0033(6) -0.0012(6) -0.0020(6)
C123 0.0300(9) 0.0195(8) 0.0219(9) -0.0040(7) 0.0025(7) -0.0026(7)
C127 0.0242(9) 0.0165(8) 0.0289(9) -0.0053(7) -0.0014(7) -0.0015(7)
C130 0.0236(9) 0.0475(12) 0.0386(11) -0.0179(9) -0.0053(8) 0.0004(8)
C133 0.0290(9) 0.0224(9) 0.0274(9) -0.0068(7) -0.0012(7) -0.0039(7)
C141 0.0236(9) 0.0227(9) 0.0217(9) -0.0063(7) 0.0012(7) -0.0022(7)
C168 0.0221(8) 0.0150(8) 0.0183(8) -0.0032(6) 0.0036(6) -0.0048(6)
C161 0.0220(8) 0.0157(8) 0.0157(8) -0.0043(6) -0.0009(6) -0.0016(6)
C162 0.0233(8) 0.0139(8) 0.0199(8) -0.0102(6) -0.0028(6) -0.0018(6)
C167 0.0240(9) 0.0206(8) 0.0257(9) -0.0079(7) -0.0005(7) -0.0036(7)
C165 0.0242(9) 0.0262(9) 0.0434(11) -0.0145(8) -0.0105(8) 0.0049(7)
C169 0.0265(9) 0.0203(9) 0.0287(9) -0.0074(7) -0.0045(7) -0.0023(7)
C163 0.0251(9) 0.0207(8) 0.0236(9) -0.0075(7) -0.0015(7) -0.0006(7)
C164 0.0318(10) 0.0234(9) 0.0279(9) -0.0057(7) -0.0084(8) 0.0030(7)
C166 0.0215(9) 0.0278(10) 0.0391(11) -0.0148(8) 0.0019(8) -0.0025(7)
C170 0.0257(9) 0.0194(9) 0.0394(10) -0.0060(8) -0.0006(8) 0.0018(7)
C173 0.0269(9) 0.0193(8) 0.0261(9) -0.0057(7) -0.0039(7) -0.0014(7)
C3 0.0165(8) 0.0186(8) 0.0222(8) -0.0089(7) -0.0025(6) 0.0011(6)
C26 0.0182(8) 0.0203(8) 0.0190(8) -0.0051(6) 0.0010(6) -0.0034(6)
C22 0.0177(8) 0.0203(8) 0.0214(8) -0.0055(7) -0.0002(6) -0.0016(6)
C24 0.0276(9) 0.0246(9) 0.0186(8) -0.0043(7) 0.0010(7) -0.0012(7)
C25 0.0279(9) 0.0227(9) 0.0203(8) -0.0085(7) 0.0007(7) -0.0014(7)
C23 0.0265(9) 0.0190(8) 0.0221(9) -0.0006(7) 0.0003(7) -0.0016(7)
C21 0.0163(8) 0.0211(8) 0.0168(8) -0.0037(6) -0.0006(6) -0.0027(6)
C263 0.0262(9) 0.0271(9) 0.0213(9) -0.0072(7) -0.0008(7) -0.0019(7)
C262 0.0245(8) 0.0172(8) 0.0175(8) -0.0021(6) -0.0031(6) 0.0007(6)
C269 0.0286(9) 0.0199(8) 0.0212(8) -0.0099(7) 0.0012(7) -0.0021(7)
C267 0.0232(9) 0.0231(9) 0.0257(9) -0.0080(7) -0.0023(7) -0.0009(7)
C261 0.0229(8) 0.0184(8) 0.0166(8) -0.0051(6) 0.0012(6) -0.0016(6)
C266 0.0290(9) 0.0291(10) 0.0296(9) -0.0153(8) -0.0051(7) 0.0049(7)
C271 0.0253(9) 0.0402(11) 0.0265(9) -0.0133(8) -0.0073(7) -0.0006(8)
C273 0.0280(9) 0.0264(9) 0.0226(9) -0.0055(7) -0.0011(7) -0.0050(7)
C264 0.0275(10) 0.0358(10) 0.0293(10) -0.0075(8) -0.0032(8) -0.0091(8)
C268 0.0264(9) 0.0192(8) 0.0158(8) -0.0103(6) -0.0004(6) -0.0022(7)
C272 0.0323(10) 0.0332(10) 0.0271(10) -0.0038(8) -0.0083(8) 0.0017(8)
C270 0.0264(9) 0.0281(9) 0.0268(9) -0.0159(8) 0.0018(7) -0.0079(7)
C265 0.0350(10) 0.0277(10) 0.0329(10) -0.0153(8) -0.0097(8) -0.0029(8)
C228 0.0275(9) 0.0199(8) 0.0187(8) -0.0073(7) -0.0015(7) 0.0025(7)
C222 0.0261(9) 0.0130(8) 0.0221(8) -0.0007(6) -0.0039(7) -0.0008(6)
C225 0.0298(10) 0.0216(9) 0.0353(10) -0.0004(8) -0.0120(8) -0.0033(7)
C223 0.0290(9) 0.0185(8) 0.0252(9) -0.0032(7) -0.0035(7) 0.0039(7)
C226 0.0244(9) 0.0235(9) 0.0398(11) -0.0042(8) -0.0009(8) 0.0003(7)
C224 0.0399(11) 0.0207(9) 0.0267(9) -0.0057(7) -0.0104(8) 0.0011(8)
C227 0.0269(9) 0.0198(9) 0.0297(9) -0.0072(7) -0.0008(7) -0.0026(7)
C221 0.0225(8) 0.0181(8) 0.0202(8) -0.0042(7) 0.0009(7) -0.0015(6)
C229 0.0338(10) 0.0250(9) 0.0292(10) -0.0027(7) -0.0089(8) -0.0018(8)
C233 0.0277(9) 0.0270(9) 0.0296(10) -0.0055(8) -0.0014(7) 0.0019(7)
C33 0.0257(9) 0.0215(9) 0.0242(9) -0.0084(7) -0.0024(7) 0.0037(7)
C31 0.0248(9) 0.0269(9) 0.0229(9) -0.0106(7) -0.0044(7) -0.0037(7)
C32 0.0244(9) 0.0305(10) 0.0231(9) -0.0077(7) -0.0081(7) -0.0031(7)
C241 0.0565(13) 0.0287(10) 0.0197(9) -0.0029(8) -0.0005(8) 0.0005(9)
C34 0.0245(9) 0.0244(9) 0.0281(9) -0.0087(7) -0.0011(7) 0.0072(7)
C132 0.0384(11) 0.0310(10) 0.0343(10) -0.0106(8) 0.0043(8) -0.0149(8)
C131 0.0257(10) 0.0527(13) 0.0399(11) -0.0236(10) 0.0052(8) -0.0162(9)
C231 0.0488(12) 0.0261(10) 0.0271(10) -0.0042(8) -0.0094(8) 0.0121(9)
C232 0.0318(10) 0.0408(11) 0.0296(10) -0.0076(8) -0.0068(8) 0.0107(8)
C230 0.0528(12) 0.0217(9) 0.0328(10) -0.0001(8) -0.0134(9) -0.0025(8)
C171 0.0364(10) 0.0173(9) 0.0335(10) -0.0116(7) 0.0044(8) -0.0027(7)
C172 0.0394(11) 0.0227(9) 0.0308(10) -0.0124(7) -0.0084(8) -0.0038(8)
C998 0.0419(11) 0.0250(9) 0.0306(10) -0.0104(8) 0.0027(8) 0.0021(8)
C886 0.0354(11) 0.0393(11) 0.0339(11) -0.0124(9) -0.0043(8) 0.0012(9)
C993 0.0362(11) 0.0304(10) 0.0369(11) -0.0135(8) 0.0029(8) -0.0005(8)
C996 0.0372(11) 0.0328(11) 0.0441(12) -0.0173(9) 0.0109(9) -0.0024(8)
C887 0.0501(13) 0.0415(12) 0.0378(11) -0.0083(9) -0.0153(9) -0.0063(10)
C994 0.0420(11) 0.0328(10) 0.0313(10) -0.0109(8) -0.0010(8) 0.0053(9)
C995 0.0517(13) 0.0289(10) 0.0310(10) -0.0076(8) 0.0094(9) 0.0035(9)
C997 0.0378(11) 0.0318(10) 0.0392(11) -0.0183(9) -0.0018(9) 0.0045(8)
C888 0.0309(10) 0.0419(11) 0.0396(11) -0.0088(9) -0.0098(9) -0.0008(8)
C889 0.0480(13) 0.0443(13) 0.0580(14) 0.0004(11) -0.0048(11) -0.0055(10)
C999 0.0596(14) 0.0463(13) 0.0356(12) -0.0023(10) -0.0007(10) -0.0046(11)
C885 0.0596(14) 0.0366(12) 0.0592(15) -0.0173(11) -0.0280(12) 0.0076(10)
C883 0.0402(12) 0.0643(15) 0.0411(12) -0.0161(11) -0.0003(9) 0.0054(11)
C884 0.0534(14) 0.0643(16) 0.0663(16) -0.0350(13) -0.0160(12) 0.0214(12)

loop_
_atom_type_symbol
_atom_type_description
_atom_type_scat_dispersion_real
_atom_type_scat_dispersion_imag
_atom_type_scat_source
C C 0.0033 0.0016 'International Tables Vol C Tables 4.2.6.8 and 6.1.1.4'
H H 0.0000 0.0000 'International Tables Vol C Tables 4.2.6.8 and 6.1.1.4'
N N 0.0061 0.0033 'International Tables Vol C Tables 4.2.6.8 and 6.1.1.4'
Ni Ni 0.3393 1.1124 'International Tables Vol C Tables 4.2.6.8 and 6.1.1.4'

loop_
_geom_angle_atom_site_label_1
_geom_angle_atom_site_label_2
_geom_angle_atom_site_label_3
_geom_angle
C1 Ni1 C32 138.21(6)
C1 Ni1 C34 136.46(6)
C32 Ni1 C34 85.30(7)
C1 Ni1 C33 95.51(6)
C32 Ni1 C33 126.28(7)
C34 Ni1 C33 41.00(6)
C1 Ni1 C31 97.27(6)
C32 Ni1 C31 41.00(6)
C34 Ni1 C31 126.27(7)
C33 Ni1 C31 167.06(6)
N2 C1 N1 102.54(12)
N2 C1 Ni1 128.15(11)
N1 C1 Ni1 129.31(11)
C1 N1 C2 111.69(12)
C1 N1 C11 125.74(12)
C2 N1 C11 122.54(12)
C1 N2 C3 111.80(12)
C1 N2 C21 124.80(12)
C3 N2 C21 123.34(12)
C3 C2 N1 107.19(13)
C15 C16 C11 117.56(13)
C15 C16 C161 119.83(13)
C11 C16 C161 122.58(13)
C14 C15 C16 122.70(14)
C15 C14 C13 118.01(14)
C15 C14 C141 121.31(13)
C13 C14 C141 120.67(13)
C12 C13 C14 121.93(14)
C16 C11 C12 121.18(13)
C16 C11 N1 119.32(13)
C12 C11 N1 119.46(12)
C13 C12 C11 118.59(13)
C13 C12 C121 121.45(13)
C11 C12 C121 119.90(13)
C130 C129 C128 120.96(17)
C129 C128 C133 118.41(15)
C129 C128 C121 119.39(14)
C133 C128 C121 122.19(14)
C125 C126 C127 120.32(16)
C126 C125 C124 119.52(15)
C123 C124 C125 120.12(16)
C127 C122 C123 118.30(14)
C127 C122 C121 123.12(14)
C123 C122 C121 118.56(14)
C128 C121 C12 113.00(12)
C128 C121 C122 111.93(12)
C12 C121 C122 112.45(12)
C124 C123 C122 121.13(16)
C122 C127 C126 120.60(15)
C129 C130 C131 120.16(17)
C128 C133 C132 120.61(16)
C173 C168 C169 117.92(14)
C173 C168 C161 122.81(14)
C169 C168 C161 119.26(14)
C162 C161 C16 111.10(12)
C162 C161 C168 111.92(12)
C16 C161 C168 111.39(12)
C163 C162 C167 118.25(14)
C163 C162 C161 121.87(14)
C167 C162 C161 119.86(14)
C166 C167 C162 120.78(16)
C166 C165 C164 119.42(16)
C170 C169 C168 121.38(15)
C162 C163 C164 120.90(15)
C165 C164 C163 120.25(16)
C165 C166 C167 120.39(16)
C169 C170 C171 120.21(16)
C168 C173 C172 120.74(15)
C2 C3 N2 106.76(13)
C21 C26 C25 118.06(14)
C21 C26 C261 122.02(13)
C25 C26 C261 119.83(13)
C23 C22 C21 118.26(14)
C23 C22 C221 121.45(14)
C21 C22 C221 120.25(13)
C25 C24 C23 117.87(14)
C25 C24 C241 120.54(14)
C23 C24 C241 121.59(15)
C24 C25 C26 122.54(15)
C22 C23 C24 122.06(15)
C26 C21 C22 121.14(14)
C26 C21 N2 119.32(13)
C22 C21 N2 119.54(13)
C262 C263 C264 120.79(15)
C263 C262 C267 118.40(14)
C263 C262 C261 120.07(14)
C267 C262 C261 121.51(14)
C270 C269 C268 120.62(16)
C266 C267 C262 121.08(15)
C26 C261 C262 112.54(12)
C26 C261 C268 111.58(12)
C262 C261 C268 111.28(12)
C265 C266 C267 120.09(16)
C270 C271 C272 119.21(16)
C272 C273 C268 121.16(16)
C265 C264 C263 120.17(16)
C273 C268 C269 118.30(15)
C273 C268 C261 118.58(14)
C269 C268 C261 123.07(14)
C273 C272 C271 120.12(17)
C271 C270 C269 120.53(16)
C266 C265 C264 119.47(15)
C229 C228 C233 118.20(15)
C229 C228 C221 123.24(15)
C233 C228 C221 118.56(14)
C227 C222 C223 118.19(15)
C227 C222 C221 122.91(14)
C223 C222 C221 118.89(14)
C226 C225 C224 119.74(16)
C224 C223 C222 120.93(15)
C225 C226 C227 120.22(16)
C225 C224 C223 120.20(16)
C222 C227 C226 120.70(15)
C22 C221 C222 112.31(12)
C22 C221 C228 113.04(12)
C222 C221 C228 113.38(13)
C228 C229 C230 120.77(17)
C232 C233 C228 121.18(17)
C34 C33 Ni1 69.39(9)
C32 C31 Ni1 68.88(9)
C31 C32 Ni1 70.12(9)
C33 C34 Ni1 69.61(9)
C131 C132 C133 120.27(17)
C132 C131 C130 119.57(17)
C230 C231 C232 119.79(17)
C231 C232 C233 119.75(17)
C231 C230 C229 120.31(17)
C172 C171 C170 119.22(15)
C171 C172 C173 120.47(16)
C997 C998 C993 118.09(17)
C997 C998 C999 121.14(17)
C993 C998 C999 120.77(17)
C888 C886 C887 121.12(18)
C994 C993 C998 120.55(18)
C995 C996 C997 120.22(18)
C885 C887 C886 120.4(2)
C995 C994 C993 120.50(18)
C996 C995 C994 119.62(18)
C996 C997 C998 121.02(18)
C886 C888 C883 117.98(19)
C886 C888 C889 121.06(18)
C883 C888 C889 120.96(19)
C887 C885 C884 119.5(2)
C884 C883 C888 121.0(2)
C883 C884 C885 120.0(2)

loop_
_geom_bond_atom_site_label_1
_geom_bond_atom_site_label_2
_geom_bond_distance
Ni1 C1 1.9116(15)
Ni1 C32 1.9803(15)
Ni1 C34 1.9845(15)
Ni1 C33 1.9873(15)
Ni1 C31 1.9964(15)
C1 N2 1.3731(19)
C1 N1 1.3786(18)
N1 C2 1.3889(18)
N1 C11 1.4431(19)
N2 C3 1.3957(18)
N2 C21 1.4440(18)
C2 C3 1.333(2)
C16 C15 1.396(2)
C16 C11 1.401(2)
C16 C161 1.532(2)
C15 C14 1.383(2)
C14 C13 1.393(2)
C14 C141 1.509(2)
C13 C12 1.383(2)
C11 C12 1.404(2)
C12 C121 1.525(2)
C129 C130 1.383(2)
C129 C128 1.387(2)
C128 C133 1.389(2)
C128 C121 1.524(2)
C126 C125 1.376(2)
C126 C127 1.393(2)
C125 C124 1.383(2)
C124 C123 1.381(2)
C122 C127 1.387(2)
C122 C123 1.389(2)
C122 C121 1.525(2)
C130 C131 1.383(3)
C133 C132 1.390(2)
C168 C173 1.386(2)
C168 C169 1.390(2)
C168 C161 1.537(2)
C161 C162 1.525(2)
C162 C163 1.386(2)
C162 C167 1.394(2)
C167 C166 1.385(2)
C165 C166 1.380(2)
C165 C164 1.381(2)
C169 C170 1.379(2)
C163 C164 1.388(2)
C170 C171 1.381(2)
C173 C172 1.391(2)
C26 C21 1.395(2)
C26 C25 1.396(2)
C26 C261 1.525(2)
C22 C23 1.390(2)
C22 C21 1.405(2)
C22 C221 1.522(2)
C24 C25 1.382(2)
C24 C23 1.395(2)
C24 C241 1.504(2)
C263 C262 1.386(2)
C263 C264 1.387(2)
C262 C267 1.387(2)
C262 C261 1.526(2)
C269 C270 1.386(2)
C269 C268 1.391(2)
C267 C266 1.385(2)
C261 C268 1.530(2)
C266 C265 1.380(2)
C271 C270 1.381(2)
C271 C272 1.391(2)
C273 C272 1.379(2)
C273 C268 1.391(2)
C264 C265 1.385(2)
C228 C229 1.382(2)
C228 C233 1.390(2)
C228 C221 1.526(2)
C222 C227 1.389(2)
C222 C223 1.395(2)
C222 C221 1.524(2)
C225 C226 1.377(2)
C225 C224 1.379(2)
C223 C224 1.382(2)
C226 C227 1.390(2)
C229 C230 1.392(2)
C233 C232 1.388(2)
C33 C34 1.391(2)
C31 C32 1.393(2)
C132 C131 1.376(3)
C231 C230 1.374(3)
C231 C232 1.380(3)
C171 C172 1.379(2)
C998 C997 1.388(3)
C998 C993 1.390(3)
C998 C999 1.509(3)
C886 C888 1.373(3)
C886 C887 1.397(3)
C993 C994 1.382(3)
C996 C995 1.371(3)
C996 C997 1.382(3)
C887 C885 1.355(3)
C994 C995 1.377(3)
C888 C883 1.390(3)
C888 C889 1.499(3)
C885 C884 1.389(3)
C883 C884 1.384(3)
